data_7052918
loop_
_publ_author_name
'Starosta, Rados\/law'
'Komarnicka, Urszula K.'
'Puchalska, Ma\/lgorzata'
'Barys, Maciej'

_publ_section_title
;
 Solid state luminescence of copper(i) (pseudo)halide complexes with
 neocuproine and aminomethylphosphanes derived from morpholine and
 thiomorpholine
;
_journal_issue 8
_journal_name_full 'New Journal of Chemistry'
_journal_page_first 1673
_journal_paper_doi 10.1039/c2nj40229g
_journal_volume 36
_journal_year 2012
_chemical_formula_moiety 'C30 H42 Cu N6 P S4'
_chemical_formula_sum 'C30 H42 Cu N6 P S4'
_chemical_formula_weight 709.50
_chemical_name_systematic
;
isothiocyanato-(2,9-dimetyl-1,10-phenanthroline-N,N')-
(tris(thiomorpholinomethyl)
phosphine-P)-copper(i)
;
_space_group_IT_number 2
_symmetry_cell_setting triclinic
_symmetry_space_group_name_Hall '-P 1'
_symmetry_space_group_name_H-M 'P -1'
_atom_sites_solution_hydrogens geom
_atom_sites_solution_primary direct
_atom_sites_solution_secondary difmap
_audit_creation_method SHELXL-97
_audit_update_record
;
2011-01-28 # Formatted by publCIF
;
_cell_angle_alpha 87.45(1)
_cell_angle_beta 84.99(1)
_cell_angle_gamma 71.36(2)
_cell_formula_units_Z 2
_cell_length_a 9.313(1)
_cell_length_b 13.258(5)
_cell_length_c 14.436(2)
_cell_measurement_reflns_used 10153
_cell_measurement_temperature 100(2)
_cell_measurement_theta_max 36.99
_cell_measurement_theta_min 2.81
_cell_volume 1682.2(7)
_computing_cell_refinement 'CrysAlis RED (Oxford Diffraction, date)'
_computing_data_collection 'CrysAlis CCD (Oxford Diffraction, date)'
_computing_data_reduction 'CrysAlis RED '
_computing_molecular_graphics 'SHELXTL (Bruker, 1999)'
_computing_publication_material SHELXL-97
_computing_structure_refinement 'SHELXL-97 (Sheldrick, 1997)'
_computing_structure_solution 'SHELXS-97 (Sheldrick, 1997)'
_diffrn_ambient_temperature 100(2)
_diffrn_measured_fraction_theta_full 0.998
_diffrn_measured_fraction_theta_max 0.851
_diffrn_measurement_device_type KM4-CCD
_diffrn_measurement_method /w
_diffrn_radiation_monochromator graphite
_diffrn_radiation_source 'fine-focus sealed tube'
_diffrn_radiation_type MoK\a
_diffrn_radiation_wavelength 0.71073
_diffrn_reflns_av_R_equivalents 0.0774
_diffrn_reflns_av_sigmaI/netI 0.1858
_diffrn_reflns_limit_h_max 15
_diffrn_reflns_limit_h_min -13
_diffrn_reflns_limit_k_max 22
_diffrn_reflns_limit_k_min -22
_diffrn_reflns_limit_l_max 22
_diffrn_reflns_limit_l_min -24
_diffrn_reflns_number 33363
_diffrn_reflns_theta_full 25.00
_diffrn_reflns_theta_max 36.99
_diffrn_reflns_theta_min 2.81
_exptl_absorpt_coefficient_mu 0.976
_exptl_absorpt_correction_T_max 0.925
_exptl_absorpt_correction_T_min 0.911
_exptl_absorpt_correction_type analytical
_exptl_absorpt_process_details 'Oxford Diffraction, CrysAlis 1.171.30'
_exptl_crystal_colour yellow
_exptl_crystal_density_diffrn 1.401
_exptl_crystal_density_method 'not measured'
_exptl_crystal_description plate
_exptl_crystal_F_000 744
_exptl_crystal_size_max 0.11
_exptl_crystal_size_mid 0.08
_exptl_crystal_size_min 0.08
_refine_diff_density_max 1.339
_refine_diff_density_min -0.672
_refine_diff_density_rms 0.122
_refine_ls_extinction_method none
_refine_ls_goodness_of_fit_ref 0.809
_refine_ls_hydrogen_treatment constr
_refine_ls_matrix_type full
_refine_ls_number_parameters 381
_refine_ls_number_reflns 14553
_refine_ls_number_restraints 0
_refine_ls_restrained_S_all 0.809
_refine_ls_R_factor_all 0.1647
_refine_ls_R_factor_gt 0.0615
_refine_ls_shift/su_max 0.001
_refine_ls_shift/su_mean 0.000
_refine_ls_structure_factor_coef Fsqd
_refine_ls_weighting_details 'calc w=1/[\s^2^(Fo^2^)+(0.0631P)^2^+0.0000P] where P=(Fo^2^+2Fc^2^)/3'
_refine_ls_weighting_scheme calc
_refine_ls_wR_factor_gt 0.1170
_refine_ls_wR_factor_ref 0.1398
_reflns_number_gt 6157
_reflns_number_total 17104
_reflns_threshold_expression >2sigma(I)
_cod_data_source_file c2nj40229g.txt
_cod_data_source_block 3SNR
_cod_original_sg_symbol_H-M P-1
_cod_database_code 7052918

loop_
_symmetry_equiv_pos_as_xyz
'x, y, z'
'-x, -y, -z'

loop_
_atom_site_label
_atom_site_type_symbol
_atom_site_fract_x
_atom_site_fract_y
_atom_site_fract_z
_atom_site_U_iso_or_equiv
_atom_site_adp_type
_atom_site_occupancy
_atom_site_symmetry_multiplicity
_atom_site_calc_flag
_atom_site_refinement_flags
Cu1 Cu 0.67249(4) 0.64492(3) 0.70061(2) 0.01936(9) Uani 1 1 d .
C1 C 0.5793(3) 0.4387(2) 0.7091(2) 0.0218(6) Uani 1 1 d .
N1 N 0.6049(3) 0.51917(19) 0.70428(17) 0.0247(5) Uani 1 1 d .
S1 S 0.54700(9) 0.32393(6) 0.71491(7) 0.0352(2) Uani 1 1 d .
P1 P 0.63004(8) 0.75528(5) 0.81772(5) 0.01766(15) Uani 1 1 d .
N11 N 0.4122(3) 0.68918(18) 0.92708(16) 0.0217(5) Uani 1 1 d .
N21 N 0.7507(3) 0.78943(18) 0.97943(16) 0.0206(5) Uani 1 1 d .
N31 N 0.7511(3) 0.91934(17) 0.76055(16) 0.0182(5) Uani 1 1 d .
C11 C 0.4559(3) 0.7827(2) 0.8975(2) 0.0210(6) Uani 1 1 d .
H11A H 0.4711 0.8175 0.9534 0.025 Uiso 1 1 calc R
H11B H 0.3708 0.8338 0.8664 0.025 Uiso 1 1 calc R
C12 C 0.3260(4) 0.7074(3) 1.0185(2) 0.0281(7) Uani 1 1 d .
H12A H 0.2307 0.7673 1.0130 0.034 Uiso 1 1 calc R
H12B H 0.3865 0.7280 1.0629 0.034 Uiso 1 1 calc R
C13 C 0.2872(4) 0.6095(3) 1.0568(2) 0.0335(7) Uani 1 1 d .
H13A H 0.2344 0.6251 1.1196 0.040 Uiso 1 1 calc R
H13B H 0.3826 0.5500 1.0631 0.040 Uiso 1 1 calc R
C15 C 0.2868(4) 0.5632(3) 0.8769(2) 0.0325(7) Uani 1 1 d .
H15A H 0.3828 0.5037 0.8812 0.039 Uiso 1 1 calc R
H15B H 0.2341 0.5487 0.8248 0.039 Uiso 1 1 calc R
C16 C 0.3232(3) 0.6664(2) 0.8564(2) 0.0264(6) Uani 1 1 d .
H16A H 0.3808 0.6617 0.7949 0.032 Uiso 1 1 calc R
H16B H 0.2270 0.7260 0.8533 0.032 Uiso 1 1 calc R
C21 C 0.7789(3) 0.7162(2) 0.90095(19) 0.0217(6) Uani 1 1 d .
H21A H 0.7869 0.6440 0.9259 0.026 Uiso 1 1 calc R
H21B H 0.8777 0.7126 0.8673 0.026 Uiso 1 1 calc R
C22 C 0.8568(3) 0.8512(2) 0.9735(2) 0.0230(6) Uani 1 1 d .
H22A H 0.8660 0.8787 0.9092 0.028 Uiso 1 1 calc R
H22B H 0.9585 0.8044 0.9889 0.028 Uiso 1 1 calc R
C23 C 0.8022(4) 0.9439(2) 1.0402(2) 0.0267(6) Uani 1 1 d .
H23A H 0.6992 0.9893 1.0257 0.032 Uiso 1 1 calc R
H23B H 0.8710 0.9876 1.0312 0.032 Uiso 1 1 calc R
C25 C 0.6835(3) 0.8127(2) 1.1469(2) 0.0255(6) Uani 1 1 d .
H25A H 0.6769 0.7731 1.2061 0.031 Uiso 1 1 calc R
H25B H 0.5791 0.8569 1.1340 0.031 Uiso 1 1 calc R
C26 C 0.7482(3) 0.7341(2) 1.06956(19) 0.0229(6) Uani 1 1 d .
H26A H 0.8528 0.6899 1.0818 0.027 Uiso 1 1 calc R
H26B H 0.6857 0.6864 1.0678 0.027 Uiso 1 1 calc R
C31 C 0.6117(3) 0.8979(2) 0.79563(19) 0.0188(5) Uani 1 1 d .
H31A H 0.5344 0.9273 0.7502 0.023 Uiso 1 1 calc R
H31B H 0.5732 0.9367 0.8544 0.023 Uiso 1 1 calc R
C32 C 0.8000(3) 0.8779(2) 0.66713(19) 0.0211(6) Uani 1 1 d .
H32A H 0.7228 0.9170 0.6242 0.025 Uiso 1 1 calc R
H32B H 0.8059 0.8020 0.6675 0.025 Uiso 1 1 calc R
C33 C 0.9528(3) 0.8875(2) 0.6310(2) 0.0254(6) Uani 1 1 d .
H33A H 0.9830 0.8534 0.5696 0.030 Uiso 1 1 calc R
H33B H 1.0301 0.8492 0.6741 0.030 Uiso 1 1 calc R
C35 C 0.8746(3) 1.0607(2) 0.7378(2) 0.0256(6) Uani 1 1 d .
H35A H 0.9523 1.0224 0.7807 0.031 Uiso 1 1 calc R
H35B H 0.8545 1.1380 0.7450 0.031 Uiso 1 1 calc R
C36 C 0.7294(3) 1.0342(2) 0.7644(2) 0.0213(6) Uani 1 1 d .
H36A H 0.6910 1.0591 0.8283 0.026 Uiso 1 1 calc R
H36B H 0.6515 1.0730 0.7218 0.026 Uiso 1 1 calc R
S14 S 0.16843(9) 0.56881(6) 0.98393(6) 0.02931(18) Uani 1 1 d .
S24 S 0.79643(9) 0.89923(6) 1.16028(5) 0.02728(17) Uani 1 1 d .
S34 S 0.94828(9) 1.02484(6) 0.61971(6) 0.02959(18) Uani 1 1 d .
N41 N 0.6404(3) 0.72179(18) 0.56991(16) 0.0188(5) Uani 1 1 d .
N42 N 0.8973(3) 0.59220(17) 0.63802(15) 0.0183(5) Uani 1 1 d .
C41 C 0.5122(3) 0.7891(2) 0.5403(2) 0.0236(6) Uani 1 1 d .
C42 C 0.5137(3) 0.8537(2) 0.4597(2) 0.0267(6) Uani 1 1 d .
H42 H 0.4214 0.9028 0.4410 0.032 Uiso 1 1 calc R
C43 C 0.6472(4) 0.8458(2) 0.4088(2) 0.0271(6) Uani 1 1 d .
H43 H 0.6483 0.8894 0.3549 0.032 Uiso 1 1 calc R
C44 C 0.7837(3) 0.7723(2) 0.43685(19) 0.0210(6) Uani 1 1 d .
C45 C 0.9291(3) 0.7566(2) 0.3870(2) 0.0243(6) Uani 1 1 d .
H45 H 0.9355 0.7957 0.3308 0.029 Uiso 1 1 calc R
C46 C 1.0570(3) 0.6874(2) 0.4184(2) 0.0251(6) Uani 1 1 d .
H46 H 1.1516 0.6777 0.3835 0.030 Uiso 1 1 calc R
C47 C 1.0521(3) 0.6285(2) 0.5035(2) 0.0216(6) Uani 1 1 d .
C48 C 1.1814(3) 0.5568(2) 0.5411(2) 0.0257(6) Uani 1 1 d .
H48 H 1.2788 0.5444 0.5090 0.031 Uiso 1 1 calc R
C49 C 1.1670(3) 0.5050(2) 0.6237(2) 0.0249(6) Uani 1 1 d .
H49 H 1.2543 0.4566 0.6489 0.030 Uiso 1 1 calc R
C50 C 1.0224(3) 0.5235(2) 0.67143(19) 0.0217(6) Uani 1 1 d .
C51 C 0.7741(3) 0.7131(2) 0.51937(18) 0.0172(5) Uani 1 1 d .
C52 C 0.9109(3) 0.6418(2) 0.55465(18) 0.0181(5) Uani 1 1 d .
C53 C 0.3652(3) 0.7951(3) 0.5952(2) 0.0344(8) Uani 1 1 d .
H53A H 0.3525 0.7244 0.5990 0.052 Uiso 1 1 calc R
H53B H 0.2804 0.8451 0.5645 0.052 Uiso 1 1 calc R
H53C H 0.3667 0.8196 0.6581 0.052 Uiso 1 1 calc R
C54 C 1.0013(3) 0.4682(2) 0.7618(2) 0.0254(6) Uani 1 1 d .
H54A H 0.9882 0.5171 0.8131 0.038 Uiso 1 1 calc R
H54B H 1.0908 0.4058 0.7697 0.038 Uiso 1 1 calc R
H54C H 0.9110 0.4454 0.7617 0.038 Uiso 1 1 calc R

loop_
_atom_site_aniso_label
_atom_site_aniso_U_11
_atom_site_aniso_U_22
_atom_site_aniso_U_33
_atom_site_aniso_U_23
_atom_site_aniso_U_13
_atom_site_aniso_U_12
Cu1 0.02374(19) 0.01596(17) 0.02069(18) 0.00105(13) -0.00070(14) -0.00996(14)
C1 0.0195(14) 0.0193(14) 0.0257(15) 0.0008(11) 0.0002(11) -0.0056(11)
N1 0.0299(14) 0.0217(12) 0.0260(13) -0.0020(10) 0.0020(10) -0.0141(11)
S1 0.0301(4) 0.0159(4) 0.0623(6) 0.0006(4) -0.0003(4) -0.0119(3)
P1 0.0204(4) 0.0145(3) 0.0197(4) 0.0011(3) -0.0001(3) -0.0083(3)
N11 0.0245(12) 0.0200(12) 0.0235(12) 0.0022(9) 0.0017(10) -0.0122(10)
N21 0.0234(12) 0.0171(11) 0.0222(12) -0.0011(9) -0.0024(10) -0.0073(9)
N31 0.0226(12) 0.0130(10) 0.0212(12) 0.0021(9) -0.0011(9) -0.0090(9)
C11 0.0218(14) 0.0192(13) 0.0242(15) 0.0006(11) 0.0006(11) -0.0104(11)
C12 0.0306(17) 0.0323(17) 0.0246(16) -0.0016(13) 0.0020(13) -0.0154(14)
C13 0.0335(18) 0.0385(19) 0.0316(18) 0.0101(14) -0.0006(14) -0.0176(15)
C15 0.0334(18) 0.0306(17) 0.0379(19) -0.0079(14) 0.0067(14) -0.0180(14)
C16 0.0255(15) 0.0283(16) 0.0291(16) -0.0023(12) 0.0030(12) -0.0147(13)
C21 0.0239(14) 0.0164(13) 0.0246(15) 0.0007(11) -0.0019(11) -0.0061(11)
C22 0.0277(15) 0.0217(14) 0.0212(14) 0.0034(11) -0.0008(12) -0.0110(12)
C23 0.0364(17) 0.0205(14) 0.0265(16) 0.0002(12) -0.0019(13) -0.0139(13)
C25 0.0279(16) 0.0264(15) 0.0256(15) 0.0004(12) 0.0018(12) -0.0144(13)
C26 0.0282(16) 0.0194(14) 0.0219(14) 0.0016(11) 0.0021(12) -0.0099(12)
C31 0.0206(14) 0.0146(12) 0.0225(14) 0.0022(10) -0.0013(11) -0.0079(11)
C32 0.0258(15) 0.0157(13) 0.0238(15) 0.0010(11) -0.0020(11) -0.0099(11)
C33 0.0310(16) 0.0184(14) 0.0282(16) -0.0026(12) 0.0066(12) -0.0120(12)
C35 0.0311(16) 0.0182(14) 0.0305(16) -0.0009(12) -0.0002(13) -0.0126(12)
C36 0.0246(15) 0.0150(13) 0.0254(15) 0.0009(11) -0.0019(11) -0.0080(11)
S14 0.0251(4) 0.0226(4) 0.0423(5) 0.0047(3) 0.0015(3) -0.0122(3)
S24 0.0340(4) 0.0300(4) 0.0224(4) -0.0023(3) -0.0022(3) -0.0162(3)
S34 0.0388(5) 0.0210(4) 0.0330(4) -0.0011(3) 0.0088(3) -0.0180(3)
N41 0.0208(12) 0.0175(11) 0.0193(12) -0.0007(9) -0.0033(9) -0.0073(9)
N42 0.0228(12) 0.0136(11) 0.0197(12) 0.0026(9) -0.0016(9) -0.0079(9)
C41 0.0240(15) 0.0215(14) 0.0254(15) 0.0011(11) -0.0059(12) -0.0065(12)
C42 0.0269(16) 0.0232(15) 0.0276(16) 0.0060(12) -0.0108(12) -0.0032(12)
C43 0.0420(18) 0.0202(14) 0.0208(15) 0.0053(11) -0.0081(13) -0.0118(13)
C44 0.0289(15) 0.0171(13) 0.0187(14) 0.0001(11) -0.0024(11) -0.0094(12)
C45 0.0331(17) 0.0203(14) 0.0229(15) 0.0001(11) 0.0026(12) -0.0147(13)
C46 0.0285(16) 0.0229(15) 0.0264(16) -0.0038(12) 0.0073(12) -0.0139(13)
C47 0.0231(14) 0.0157(13) 0.0270(15) -0.0041(11) 0.0014(12) -0.0079(11)
C48 0.0197(14) 0.0242(15) 0.0329(17) -0.0075(12) 0.0019(12) -0.0069(12)
C49 0.0240(15) 0.0188(14) 0.0310(16) -0.0025(12) -0.0087(12) -0.0036(12)
C50 0.0276(15) 0.0168(13) 0.0228(15) -0.0007(11) -0.0061(12) -0.0089(12)
C51 0.0208(14) 0.0136(12) 0.0180(13) -0.0016(10) -0.0019(10) -0.0064(10)
C52 0.0241(14) 0.0153(12) 0.0175(13) -0.0023(10) 0.0005(11) -0.0101(11)
C53 0.0223(16) 0.0370(18) 0.041(2) 0.0075(15) -0.0058(14) -0.0060(14)
C54 0.0295(16) 0.0190(14) 0.0256(15) 0.0038(11) -0.0090(12) -0.0034(12)

loop_
_atom_type_symbol
_atom_type_description
_atom_type_scat_dispersion_real
_atom_type_scat_dispersion_imag
_atom_type_scat_source
C C 0.0033 0.0016 'International Tables Vol C Tables 4.2.6.8 and 6.1.1.4'
H H 0.0000 0.0000 'International Tables Vol C Tables 4.2.6.8 and 6.1.1.4'
N N 0.0061 0.0033 'International Tables Vol C Tables 4.2.6.8 and 6.1.1.4'
P P 0.1023 0.0942 'International Tables Vol C Tables 4.2.6.8 and 6.1.1.4'
S S 0.1246 0.1234 'International Tables Vol C Tables 4.2.6.8 and 6.1.1.4'
Cu Cu 0.3201 1.2651 'International Tables Vol C Tables 4.2.6.8 and 6.1.1.4'

loop_
_geom_angle_atom_site_label_1
_geom_angle_atom_site_label_2
_geom_angle_atom_site_label_3
_geom_angle
N1 Cu1 N41 110.06(10)
N1 Cu1 N42 104.68(9)
N41 Cu1 N42 79.49(9)
N1 Cu1 P1 123.68(7)
N41 Cu1 P1 113.78(7)
N42 Cu1 P1 116.41(7)
N1 C1 S1 178.7(3)
C1 N1 Cu1 173.1(2)
C21 P1 C11 101.16(13)
C21 P1 C31 101.46(13)
C11 P1 C31 94.71(12)
C21 P1 Cu1 113.70(9)
C11 P1 Cu1 121.53(9)
C31 P1 Cu1 120.46(9)
C11 N11 C16 109.1(2)
C11 N11 C12 110.0(2)
C16 N11 C12 111.5(2)
C22 N21 C26 112.1(2)
C22 N21 C21 112.1(2)
C26 N21 C21 112.0(2)
C32 N31 C31 110.7(2)
C32 N31 C36 112.2(2)
C31 N31 C36 110.0(2)
N11 C11 P1 114.93(19)
N11 C11 H11A 108.5
P1 C11 H11A 108.5
N11 C11 H11B 108.5
P1 C11 H11B 108.5
H11A C11 H11B 107.5
N11 C12 C13 112.6(3)
N11 C12 H12A 109.1
C13 C12 H12A 109.1
N11 C12 H12B 109.1
C13 C12 H12B 109.1
H12A C12 H12B 107.8
C12 C13 S14 112.8(2)
C12 C13 H13A 109.0
S14 C13 H13A 109.0
C12 C13 H13B 109.0
S14 C13 H13B 109.0
H13A C13 H13B 107.8
C16 C15 S14 112.1(2)
C16 C15 H15A 109.2
S14 C15 H15A 109.2
C16 C15 H15B 109.2
S14 C15 H15B 109.2
H15A C15 H15B 107.9
N11 C16 C15 112.5(3)
N11 C16 H16A 109.1
C15 C16 H16A 109.1
N11 C16 H16B 109.1
C15 C16 H16B 109.1
H16A C16 H16B 107.8
N21 C21 P1 113.88(19)
N21 C21 H21A 108.8
P1 C21 H21A 108.8
N21 C21 H21B 108.8
P1 C21 H21B 108.8
H21A C21 H21B 107.7
N21 C22 C23 110.8(2)
N21 C22 H22A 109.5
C23 C22 H22A 109.5
N21 C22 H22B 109.5
C23 C22 H22B 109.5
H22A C22 H22B 108.1
C22 C23 S24 112.0(2)
C22 C23 H23A 109.2
S24 C23 H23A 109.2
C22 C23 H23B 109.2
S24 C23 H23B 109.2
H23A C23 H23B 107.9
C26 C25 S24 112.9(2)
C26 C25 H25A 109.0
S24 C25 H25A 109.0
C26 C25 H25B 109.0
S24 C25 H25B 109.0
H25A C25 H25B 107.8
N21 C26 C25 110.9(2)
N21 C26 H26A 109.5
C25 C26 H26A 109.5
N21 C26 H26B 109.5
C25 C26 H26B 109.5
H26A C26 H26B 108.0
N31 C31 P1 115.54(19)
N31 C31 H31A 108.4
P1 C31 H31A 108.4
N31 C31 H31B 108.4
P1 C31 H31B 108.4
H31A C31 H31B 107.5
N31 C32 C33 113.1(2)
N31 C32 H32A 109.0
C33 C32 H32A 109.0
N31 C32 H32B 109.0
C33 C32 H32B 109.0
H32A C32 H32B 107.8
C32 C33 S34 111.9(2)
C32 C33 H33A 109.2
S34 C33 H33A 109.2
C32 C33 H33B 109.2
S34 C33 H33B 109.2
H33A C33 H33B 107.9
C36 C35 S34 112.5(2)
C36 C35 H35A 109.1
S34 C35 H35A 109.1
C36 C35 H35B 109.1
S34 C35 H35B 109.1
H35A C35 H35B 107.8
N31 C36 C35 112.7(2)
N31 C36 H36A 109.1
C35 C36 H36A 109.1
N31 C36 H36B 109.1
C35 C36 H36B 109.1
H36A C36 H36B 107.8
C13 S14 C15 96.55(15)
C23 S24 C25 96.61(14)
C35 S34 C33 96.12(13)
C41 N41 C51 118.8(2)
C41 N41 Cu1 127.65(19)
C51 N41 Cu1 112.47(18)
C50 N42 C52 118.7(2)
C50 N42 Cu1 129.03(18)
C52 N42 Cu1 112.14(17)
N41 C41 C42 121.3(3)
N41 C41 C53 118.1(3)
C42 C41 C53 120.6(3)
C43 C42 C41 120.3(3)
C43 C42 H42 119.9
C41 C42 H42 119.9
C42 C43 C44 119.5(3)
C42 C43 H43 120.3
C44 C43 H43 120.3
C51 C44 C43 117.1(3)
C51 C44 C45 119.3(3)
C43 C44 C45 123.6(3)
C46 C45 C44 121.2(3)
C46 C45 H45 119.4
C44 C45 H45 119.4
C45 C46 C47 121.0(3)
C45 C46 H46 119.5
C47 C46 H46 119.5
C48 C47 C52 116.6(3)
C48 C47 C46 123.9(3)
C52 C47 C46 119.5(3)
C49 C48 C47 120.1(3)
C49 C48 H48 119.9
C47 C48 H48 119.9
C48 C49 C50 120.0(3)
C48 C49 H49 120.0
C50 C49 H49 120.0
N42 C50 C49 121.4(3)
N42 C50 C54 116.9(2)
C49 C50 C54 121.8(3)
N41 C51 C44 123.0(2)
N41 C51 C52 117.4(2)
C44 C51 C52 119.6(2)
N42 C52 C47 123.1(3)
N42 C52 C51 117.5(2)
C47 C52 C51 119.4(2)
C41 C53 H53A 109.5
C41 C53 H53B 109.5
H53A C53 H53B 109.5
C41 C53 H53C 109.5
H53A C53 H53C 109.5
H53B C53 H53C 109.5
C50 C54 H54A 109.5
C50 C54 H54B 109.5
H54A C54 H54B 109.5
C50 C54 H54C 109.5
H54A C54 H54C 109.5
H54B C54 H54C 109.5

loop_
_geom_bond_atom_site_label_1
_geom_bond_atom_site_label_2
_geom_bond_distance
Cu1 N1 1.958(2)
Cu1 N41 2.102(2)
Cu1 N42 2.116(2)
Cu1 P1 2.2110(9)
C1 N1 1.163(4)
C1 S1 1.641(3)
P1 C21 1.847(3)
P1 C11 1.850(3)
P1 C31 1.859(3)
N11 C11 1.460(3)
N11 C16 1.468(4)
N11 C12 1.471(4)
N21 C22 1.466(4)
N21 C26 1.467(4)
N21 C21 1.476(4)
N31 C32 1.458(3)
N31 C31 1.460(3)
N31 C36 1.474(3)
C11 H11A 0.9900
C11 H11B 0.9900
C12 C13 1.524(4)
C12 H12A 0.9900
C12 H12B 0.9900
C13 S14 1.805(3)
C13 H13A 0.9900
C13 H13B 0.9900
C15 C16 1.523(4)
C15 S14 1.808(3)
C15 H15A 0.9900
C15 H15B 0.9900
C16 H16A 0.9900
C16 H16B 0.9900
C21 H21A 0.9900
C21 H21B 0.9900
C22 C23 1.522(4)
C22 H22A 0.9900
C22 H22B 0.9900
C23 S24 1.808(3)
C23 H23A 0.9900
C23 H23B 0.9900
C25 C26 1.510(4)
C25 S24 1.813(3)
C25 H25A 0.9900
C25 H25B 0.9900
C26 H26A 0.9900
C26 H26B 0.9900
C31 H31A 0.9900
C31 H31B 0.9900
C32 C33 1.514(4)
C32 H32A 0.9900
C32 H32B 0.9900
C33 S34 1.808(3)
C33 H33A 0.9900
C33 H33B 0.9900
C35 C36 1.517(4)
C35 S34 1.806(3)
C35 H35A 0.9900
C35 H35B 0.9900
C36 H36A 0.9900
C36 H36B 0.9900
N41 C41 1.334(4)
N41 C51 1.361(3)
N42 C50 1.342(4)
N42 C52 1.361(3)
C41 C42 1.415(4)
C41 C53 1.503(4)
C42 C43 1.364(4)
C42 H42 0.9500
C43 C44 1.412(4)
C43 H43 0.9500
C44 C51 1.409(4)
C44 C45 1.435(4)
C45 C46 1.350(4)
C45 H45 0.9500
C46 C47 1.431(4)
C46 H46 0.9500
C47 C48 1.410(4)
C47 C52 1.414(4)
C48 C49 1.367(4)
C48 H48 0.9500
C49 C50 1.411(4)
C49 H49 0.9500
C50 C54 1.497(4)
C51 C52 1.441(4)
C53 H53A 0.9800
C53 H53B 0.9800
C53 H53C 0.9800
C54 H54A 0.9800
C54 H54B 0.9800
C54 H54C 0.9800
